data_4128758
loop_
_publ_author_name
'Zeng, Jing'
'Wang, Ruobin'
'Zhang, Shuxin'
'Fang, Jing'
'Liu, Shanshan'
'Sun, Guangfei'
'Xu, Bingbing'
'Xiao, Ying'
'Fu, Dengxian'
'Zhang, Wenqi'
'Hu, Yixin'
'Wan, Qian'

_publ_section_title
;
 Hydrogen-Bonding-Assisted Exogenous Nucleophilic Reagent Effect for
 \b-Selective Glycosylation of Rare 3-Amino Sugars.
;
_journal_issue 21
_journal_name_full 'Journal of the American Chemical Society'
_journal_page_first 8509
_journal_page_last 8515
_journal_paper_doi 10.1021/jacs.9b01862
_journal_volume 141
_journal_year 2019
_chemical_absolute_configuration ad
_chemical_formula_moiety 'C43 H50 N2 O13 S'
_chemical_formula_sum 'C43 H50 N2 O13 S'
_chemical_formula_weight 834.91
_space_group_crystal_system orthorhombic
_space_group_IT_number 19
_space_group_name_Hall 'P 2ac 2ab'
_space_group_name_H-M_alt 'P 21 21 21'
_atom_sites_solution_hydrogens geom
_atom_sites_solution_primary dual
_audit_creation_date 2018-10-24
_audit_creation_method
;
Olex2 1.2
(compiled 2018.05.18 svn.r3508 for OlexSys, GUI svn.r5497)
;
_cell_angle_alpha 90
_cell_angle_beta 90
_cell_angle_gamma 90
_cell_formula_units_Z 4
_cell_length_a 5.89374(2)
_cell_length_b 26.14620(8)
_cell_length_c 26.91187(8)
_cell_measurement_reflns_used 77833
_cell_measurement_temperature 100.00(10)
_cell_measurement_theta_max 73.7930
_cell_measurement_theta_min 3.6920
_cell_volume 4147.09(2)
_computing_cell_refinement 'CrysAlisPro 1.171.39.28b (Rigaku OD, 2015)'
_computing_data_collection 'CrysAlisPro 1.171.39.28b (Rigaku OD, 2015)'
_computing_data_reduction 'CrysAlisPro 1.171.39.28b (Rigaku OD, 2015)'
_computing_molecular_graphics 'Olex2 (Dolomanov et al., 2009)'
_computing_publication_material 'Olex2 (Dolomanov et al., 2009)'
_computing_structure_refinement 'ShelXL (Sheldrick, 2015)'
_computing_structure_solution 'ShelXT (Sheldrick, 2015)'
_diffrn_ambient_environment N~2~
_diffrn_ambient_temperature 100.00(10)
_diffrn_detector 'CCD plate'
_diffrn_measured_fraction_theta_full 1.000
_diffrn_measured_fraction_theta_max 0.998
_diffrn_measurement_details
;
List of Runs (angles in degrees, time in seconds):

  # Type    Start    End  Width  t~exp~   \w     \q     \k     \f   Frames
--------------------------------------------------------------------------
  1  \w     20.00  48.00   0.50    0.50    --    0.00  57.00-180.00   56
  2  \w    -79.00 -48.00   0.50    0.50    --    0.00 -38.00 -90.00   62
  3  \w    -78.00 -51.00   0.50    0.50    --    0.00 -38.00-150.00   54
  4  \w    -18.00  32.00   0.50    0.50    --    0.00  19.00  60.00  100
  5  \w     63.00  89.00   0.50    0.50    --    0.00  57.00-180.00   52
  6  \w    -40.00   9.00   0.50    0.50    --    0.00 -38.00 -90.00   98
  7  \w     38.00  64.00   0.50    0.50    --    0.00  19.00  60.00   52
  8  \w    -43.00  17.00   0.50    0.50    --    0.00 -38.00-150.00  120
  9  \w    -33.00  31.00   0.50    0.50    --    0.00 -82.00 150.00  128
 10  \w    -26.00  31.00   0.50    0.50    --    0.00 -82.00  30.00  114
 11  \w     57.00  83.00   0.50    0.50    --    0.00  57.00 150.00   52
 12  \w     25.00  53.00   0.50    0.50    --    0.00  57.00 150.00   56
 13  \w    -17.00  10.00   0.50    0.50    --    0.00  38.00-120.00   54
 14  \w     51.00  89.00   0.50    0.50    --    0.00  38.00-120.00   76
 15  \w    -22.00   3.00   0.50    0.50    --    0.00  57.00 150.00   50
 16  \w    -18.00   8.00   0.50    0.50    --    0.00  57.00-180.00   52
 17  \w     62.00  89.00   0.50    0.50    --    0.00  38.00 -90.00   54
 18  \w    -16.00  32.00   0.50    0.50    --    0.00  38.00 -90.00   96
 19  \w     72.00 128.00   0.50    0.50    --   94.60  57.00 -47.47  112
 20  \w     69.00 108.00   0.50    0.50    --   94.60  66.00 -84.26   78
 21  \w     69.00  94.00   0.50    0.50    --   94.60  66.00 -21.66   50
 22  \w     72.00 157.00   0.50    0.50    --   94.60  58.00  26.89  170
 23  \w     70.00 152.00   0.50    0.50    --   94.60  65.00  91.27  164
 24  \w     68.00  93.00   0.50    0.50    --   94.60  69.00   1.37   50
 25  \w     67.00  92.00   0.50    0.50    --   94.60  72.00 128.34   50
 26  \w     71.00 182.00   0.50    0.50    --   94.60  59.00-132.53  222
 27  \w     67.00  92.00   0.50    0.50    --   94.60  72.00 -57.51   50
 28  \w     70.00 183.00   0.50    0.50    --   94.60  64.00 -74.38  226
 29  \w     66.00  91.00   0.50    0.50    --   94.60  74.00  42.96   50
 30  \w     68.00  96.00   0.50    0.50    --   94.60  70.00-166.23   56
 31  \w     69.00 183.00   0.50    0.50    --   94.60  66.00 103.73  228
 32  \w     71.00 112.00   0.50    0.50    --   94.60  59.00  58.64   82
 33  \w     67.00  92.00   0.50    0.50    --   94.60  72.00 -77.01   50
 34  \w     68.00  93.00   0.50    0.50    --   94.60  70.00  70.64   50
 35  \w    154.00 180.00   0.50    0.50    --   94.60  57.00-177.07   52
 36  \w     71.00  96.00   0.50    0.50    --   94.60  60.00 133.92   50
 37  \w     72.00  97.00   0.50    0.50    --   94.60  57.00-177.07   50
 38  \w     12.00  65.00   0.50    0.50    --   94.60 -82.00 150.00  106
 39  \w     70.00 132.00   0.50    0.50    --   94.60  64.00  -1.85  124
 40  \w     71.00 157.00   0.50    0.50    --   94.60  60.00  74.01  172
 41  \w     78.00 104.00   0.50    0.50    --   94.60 -82.00 150.00   52
 42  \w     69.00 184.00   0.50    0.50    --   94.60  67.00 158.26  230
 43  \w     71.00 111.00   0.50    0.50    --   94.60  62.00  48.38   80
 44  \w     16.00 125.00   0.50    0.50    --   94.60 -82.00   0.00  218
 45  \w      5.00 124.00   0.50    0.50    --   94.60 -82.00-120.00  238
 46  \w      5.00 126.00   0.50    0.50    --   94.60 -82.00  60.00  242
 47  \w     69.00 183.00   0.50    0.50    --   94.60  66.00 -38.59  228
 48  \w     67.00  92.00   0.50    0.50    --   94.60  71.00 102.76   50
 49  \w     71.00  96.00   0.50    0.50    --   94.60  61.00-120.00   50
 50  \w     19.00 118.00   0.50    0.50    --   94.60 -61.00-120.00  198
 51  \w     68.00  93.00   0.50    0.50    --   94.60  69.00-111.11   50
 52  \w     71.00  96.00   0.50    0.50    --   94.60  60.00 156.37   50
 53  \w     71.00  96.00   0.50    0.50    --   94.60  61.00  90.00   50
 54  \w     70.00 105.00   0.50    0.50    --   94.60  65.00-147.76   70
 55  \w     73.00 144.00   0.50    0.50    --   94.60  53.00-157.90  142
 56  \w    141.00 178.00   0.50    0.50    --   94.60  60.00 141.59   74
 57  \w     68.00  94.00   0.50    0.50    --   94.60  73.00  84.24   52
 58  \w     69.00  94.00   0.50    0.50    --   94.60  66.00  21.64   50
 59  \w     66.00  92.00   0.50    0.50    --   94.60  74.00  20.85   52
 60  \w     67.00  93.00   0.50    0.50    --   94.60  75.00  53.71   52
 61  \w     66.00  91.00   0.50    0.50    --   94.60  75.00-109.56   50
 62  \w    131.00 174.00   0.50    0.50    --   94.60  57.00 -47.47   86
 63  \w     71.00  97.00   0.50    0.50    --   94.60  60.00 141.59   52
 64  \w     71.00 179.00   0.50    0.50    --   94.60  61.00-106.69  216
 65  \w     69.00 145.00   0.50    0.50    --   94.60  67.00 117.90  152
 66  \w     35.00  60.00   0.50    0.50    --   94.60 -82.00  90.00   50
 67  \w     97.00 124.00   0.50    0.50    --   94.60 -82.00  90.00   54
 68  \w     69.00 182.00   0.50    0.50    --   94.60  66.00 -11.37  226
;
_diffrn_measurement_device 'four-circle diffractometer'
_diffrn_measurement_device_type 'XtaLAB AFC12 (RINC): Kappa single'
_diffrn_measurement_method '\w scans'
_diffrn_orient_matrix_type 'CrysAlisPro convention (1999,Acta A55,543-557)'
_diffrn_orient_matrix_UB_11 -0.0508100000
_diffrn_orient_matrix_UB_12 -0.0401488000
_diffrn_orient_matrix_UB_13 -0.0403853000
_diffrn_orient_matrix_UB_21 0.0645687000
_diffrn_orient_matrix_UB_22 -0.0430231000
_diffrn_orient_matrix_UB_23 0.0364694000
_diffrn_orient_matrix_UB_31 -0.2481577000
_diffrn_orient_matrix_UB_32 -0.0029945000
_diffrn_orient_matrix_UB_33 0.0177591000
_diffrn_radiation_monochromator graphite
_diffrn_radiation_probe x-ray
_diffrn_radiation_type CuK\a
_diffrn_radiation_wavelength 1.54184
_diffrn_reflns_av_R_equivalents 0.0379
_diffrn_reflns_av_unetI/netI 0.0147
_diffrn_reflns_Laue_measured_fraction_full 1.000
_diffrn_reflns_Laue_measured_fraction_max 0.998
_diffrn_reflns_limit_h_max 6
_diffrn_reflns_limit_h_min -7
_diffrn_reflns_limit_k_max 32
_diffrn_reflns_limit_k_min -32
_diffrn_reflns_limit_l_max 33
_diffrn_reflns_limit_l_min -33
_diffrn_reflns_number 108935
_diffrn_reflns_point_group_measured_fraction_full 1.000
_diffrn_reflns_point_group_measured_fraction_max 0.994
_diffrn_reflns_theta_full 67.684
_diffrn_reflns_theta_max 73.978
_diffrn_reflns_theta_min 2.356
_diffrn_source 'fine-focus sealed X-ray tube'
_diffrn_source_type 'Enhance (Cu) X-ray Source'
_exptl_absorpt_coefficient_mu 1.270
_exptl_absorpt_correction_T_max 1.00000
_exptl_absorpt_correction_T_min 0.55964
_exptl_absorpt_correction_type multi-scan
_exptl_absorpt_process_details
;
CrysAlisPro 1.171.39.28b (Rigaku Oxford Diffraction, 2015)
Empirical absorption correction using spherical harmonics,
 implemented in SCALE3 ABSPACK scaling algorithm.
;
_exptl_crystal_colour 'clear colourless'
_exptl_crystal_colour_lustre clear
_exptl_crystal_colour_primary colourless
_exptl_crystal_density_diffrn 1.337
_exptl_crystal_description needle
_exptl_crystal_F_000 1768
_exptl_crystal_size_max 0.5
_exptl_crystal_size_mid 0.1
_exptl_crystal_size_min 0.08
_refine_diff_density_max 0.351
_refine_diff_density_min -0.306
_refine_diff_density_rms 0.035
_refine_ls_abs_structure_details
;
 Flack x determined using 3468 quotients [(I+)-(I-)]/[(I+)+(I-)]
 (Parsons, Flack and Wagner, Acta Cryst. B69 (2013) 249-259).
;
_refine_ls_abs_structure_Flack 0.003(3)
_refine_ls_extinction_method none
_refine_ls_goodness_of_fit_ref 1.044
_refine_ls_hydrogen_treatment constr
_refine_ls_matrix_type full
_refine_ls_number_parameters 536
_refine_ls_number_reflns 8382
_refine_ls_number_restraints 0
_refine_ls_restrained_S_all 1.044
_refine_ls_R_factor_all 0.0254
_refine_ls_R_factor_gt 0.0251
_refine_ls_shift/su_max 0.002
_refine_ls_shift/su_mean 0.000
_refine_ls_structure_factor_coef Fsqd
_refine_ls_weighting_details 'w=1/[\s^2^(Fo^2^)+(0.0320P)^2^+1.1700P] where P=(Fo^2^+2Fc^2^)/3'
_refine_ls_weighting_scheme calc
_refine_ls_wR_factor_gt 0.0641
_refine_ls_wR_factor_ref 0.0643
_reflns_Friedel_coverage 0.742
_reflns_Friedel_fraction_full 1.000
_reflns_Friedel_fraction_max 0.988
_reflns_number_gt 8282
_reflns_number_total 8382
_reflns_threshold_expression 'I > 2\s(I)'
_cod_data_source_file ja9b01862_si_003.cif
_cod_data_source_block 20181024_wrb_3_78_2
_cod_database_code 4128758
_shelx_shelxl_version_number 2017/1
_shelx_space_group_comment
;
The symmetry employed for this shelxl refinement is uniquely defined
by the following loop, which should always be used as a source of
symmetry information in preference to the above space-group names.
They are only intended as comments.
;
_shelx_estimated_absorpt_t_max 0.905
_shelx_estimated_absorpt_t_min 0.569
_reflns_odcompleteness_completeness 99.95
_reflns_odcompleteness_iscentric 1
_reflns_odcompleteness_theta 66.97
_olex2_refinement_description
;
1. Fixed Uiso
 At 1.2 times of:
  All C(H) groups, All C(H,H) groups
 At 1.5 times of:
  All C(H,H,H) groups
2.a Ternary CH refined with riding coordinates:
 C00I(H00I), C00J(H00J), C00K(H00K), C00L(H00L), C00Q(H00Q), C00S(H00S),
 C00T(H00T), C012(H012), C017(H017)
2.b Secondary CH2 refined with riding coordinates:
 C00N(H00A,H00B), C00O(H00C,H00D), C00X(H00E,H00F), C00Y(H00G,H00H), C01M(H01V,
 H01W)
2.c Aromatic/amide H refined with riding coordinates:
 C00V(H00V), C00Z(H00Z), C010(H010), C011(H011), C013(H013), C015(H015),
 C016(H016), C018(H018), C019(H019), C01A(H01D), C01E(H01N), C01F(H01O),
 C01G(H01P), C01H(H01Q), C01I(H01R), C01J(H01S), C01K(H01T), C01L(H01U),
 C01N(H01X)
2.d Idealised Me refined as rotating group:
 C014(H01A,H01B,H01C), C01B(H01E,H01F,H01G), C01C(H01H,H01I,H01J), C01D(H01K,
 H01L,H01M)
;
_olex2_submission_special_instructions 'No special instructions were received'
_oxdiff_exptl_absorpt_empirical_details
;
Empirical correction (ABSPACK) includes:
- Absorption correction using spherical harmonics
- Frame scaling
;
_oxdiff_exptl_absorpt_empirical_full_max 1.527
_oxdiff_exptl_absorpt_empirical_full_min 0.485

loop_
_space_group_symop_operation_xyz
'x, y, z'
'-x+1/2, -y, z+1/2'
'-x, y+1/2, -z+1/2'
'x+1/2, -y+1/2, -z'

loop_
_atom_site_label
_atom_site_type_symbol
_atom_site_fract_x
_atom_site_fract_y
_atom_site_fract_z
_atom_site_U_iso_or_equiv
_atom_site_adp_type
_atom_site_occupancy
_atom_site_site_symmetry_order
_atom_site_calc_flag
_atom_site_refinement_flags_posn
S01 S 0.02481(7) 0.30566(2) 0.76851(2) 0.01719(9) Uani 1 1 d .
O002 O 0.7054(2) 0.63022(4) 0.70794(4) 0.0159(2) Uani 1 1 d .
O003 O 0.62436(19) 0.49260(4) 0.72583(4) 0.0165(2) Uani 1 1 d .
O004 O 0.5454(2) 0.53197(4) 0.82107(4) 0.0180(2) Uani 1 1 d .
O005 O 0.3168(2) 0.47281(4) 0.67887(4) 0.0167(2) Uani 1 1 d .
O006 O -0.0318(2) 0.35941(4) 0.66569(4) 0.0177(2) Uani 1 1 d .
O007 O 1.0474(2) 0.63099(4) 0.75200(4) 0.0189(2) Uani 1 1 d .
O008 O 0.8210(2) 0.62000(4) 0.84220(4) 0.0208(3) Uani 1 1 d .
O009 O 0.1062(2) 0.27296(4) 0.72959(4) 0.0217(3) Uani 1 1 d .
O00A O 0.7552(3) 0.59249(5) 0.60815(4) 0.0257(3) Uani 1 1 d .
O00B O -0.2146(2) 0.31216(5) 0.77545(5) 0.0236(3) Uani 1 1 d .
O00C O 0.1452(2) 0.30737(6) 0.61137(5) 0.0311(3) Uani 1 1 d .
O00D O 0.2256(3) 0.20597(6) 0.99118(5) 0.0437(4) Uani 1 1 d .
O00E O 0.5613(3) 0.19904(6) 0.95915(6) 0.0431(4) Uani 1 1 d .
N00F N 0.1481(3) 0.36055(5) 0.76233(5) 0.0174(3) Uani 1 1 d .
N00G N 0.3612(4) 0.21206(6) 0.95720(6) 0.0339(4) Uani 1 1 d .
C00H C 0.4958(3) 0.46969(6) 0.88477(6) 0.0182(3) Uani 1 1 d .
C00I C 0.3001(3) 0.37002(6) 0.71953(6) 0.0150(3) Uani 1 1 d .
H00I H 0.372661 0.337387 0.711252 0.018 Uiso 1 1 calc R
C00J C 0.1733(3) 0.38826(6) 0.67273(6) 0.0158(3) Uani 1 1 d .
H00J H 0.271629 0.382598 0.643888 0.019 Uiso 1 1 calc R
C00K C 0.1090(3) 0.44466(6) 0.67418(6) 0.0159(3) Uani 1 1 d .
H00K H 0.010984 0.451425 0.702847 0.019 Uiso 1 1 calc R
C00L C 0.8150(3) 0.64287(6) 0.75311(6) 0.0160(3) Uani 1 1 d .
H00L H 0.798800 0.679740 0.758621 0.019 Uiso 1 1 calc R
C00M C 0.6674(3) 0.53303(7) 0.53950(6) 0.0227(4) Uani 1 1 d .
C00N C 0.4902(3) 0.40817(6) 0.73151(6) 0.0166(3) Uani 1 1 d .
H00A H 0.539256 0.402688 0.765495 0.020 Uiso 1 1 calc R
H00B H 0.618476 0.401086 0.709999 0.020 Uiso 1 1 calc R
C00O C 0.8414(3) 0.67155(6) 0.85985(6) 0.0220(4) Uani 1 1 d .
H00C H 0.693828 0.684705 0.869430 0.026 Uiso 1 1 calc R
H00D H 0.902975 0.693362 0.834004 0.026 Uiso 1 1 calc R
C00P C -0.0238(3) 0.31938(6) 0.63338(6) 0.0214(4) Uani 1 1 d .
C00Q C 0.7179(3) 0.57684(6) 0.69514(6) 0.0161(3) Uani 1 1 d .
H00Q H 0.877069 0.566100 0.693701 0.019 Uiso 1 1 calc R
C00R C 0.9977(3) 0.67060(6) 0.90391(6) 0.0201(3) Uani 1 1 d .
C00S C 0.6899(3) 0.55742(6) 0.78638(6) 0.0155(3) Uani 1 1 d .
H00S H 0.842750 0.542844 0.788668 0.019 Uiso 1 1 calc R
C00T C 0.5940(3) 0.54639(6) 0.73520(6) 0.0158(3) Uani 1 1 d .
H00T H 0.432011 0.554789 0.734556 0.019 Uiso 1 1 calc R
C00U C 0.1293(3) 0.28031(6) 0.82546(6) 0.0189(3) Uani 1 1 d .
C00V C 0.9440(3) 0.69658(7) 0.94751(6) 0.0240(4) Uani 1 1 d .
H00V H 0.806657 0.713884 0.950140 0.029 Uiso 1 1 calc R
C00W C 0.2789(4) 0.23618(7) 0.91107(7) 0.0253(4) Uani 1 1 d .
C00X C 0.6607(3) 0.50518(7) 0.85972(6) 0.0204(4) Uani 1 1 d .
H00E H 0.721294 0.529295 0.883682 0.024 Uiso 1 1 calc R
H00F H 0.786052 0.485765 0.845927 0.024 Uiso 1 1 calc R
C00Y C 0.6103(3) 0.57055(7) 0.64474(6) 0.0196(3) Uani 1 1 d .
H00G H 0.587339 0.534526 0.637720 0.023 Uiso 1 1 calc R
H00H H 0.463671 0.587402 0.644152 0.023 Uiso 1 1 calc R
C00Z C 0.2846(3) 0.48723(7) 0.90064(6) 0.0201(3) Uani 1 1 d .
H00Z H 0.241860 0.520825 0.894249 0.024 Uiso 1 1 calc R
C010 C 0.1374(3) 0.45488(7) 0.92597(6) 0.0225(4) Uani 1 1 d .
H010 H -0.003278 0.466914 0.936397 0.027 Uiso 1 1 calc R
C011 C 1.2037(3) 0.64501(7) 0.90059(7) 0.0249(4) Uani 1 1 d .
H011 H 1.240299 0.627250 0.871740 0.030 Uiso 1 1 calc R
C012 C 0.7025(3) 0.61461(6) 0.79668(6) 0.0172(3) Uani 1 1 d .
H012 H 0.548080 0.627784 0.800951 0.021 Uiso 1 1 calc R
C013 C -0.0073(4) 0.28185(7) 0.86769(6) 0.0238(4) Uani 1 1 d .
H013 H -0.148175 0.297834 0.866644 0.029 Uiso 1 1 calc R
C014 C 0.0803(3) 0.40036(6) 0.79785(6) 0.0193(3) Uani 1 1 d .
H01A H -0.027474 0.422868 0.782443 0.029 Uiso 1 1 calc GR
H01B H 0.211467 0.419547 0.807832 0.029 Uiso 1 1 calc GR
H01C H 0.012532 0.384690 0.826496 0.029 Uiso 1 1 calc GR
C015 C 1.0956(4) 0.69668(8) 0.98715(7) 0.0319(5) Uani 1 1 d .
H015 H 1.058262 0.713844 1.016294 0.038 Uiso 1 1 calc R
C016 C 0.5550(3) 0.41891(7) 0.89431(6) 0.0225(4) Uani 1 1 d .
H016 H 0.694512 0.406532 0.883535 0.027 Uiso 1 1 calc R
C017 C 0.4240(3) 0.46406(6) 0.72545(6) 0.0150(3) Uani 1 1 d .
H017 H 0.324474 0.474766 0.752704 0.018 Uiso 1 1 calc R
C018 C 0.4080(4) 0.38669(7) 0.91968(7) 0.0270(4) Uani 1 1 d .
H018 H 0.449661 0.352984 0.925874 0.032 Uiso 1 1 calc R
C019 C 0.1998(3) 0.40453(7) 0.93575(7) 0.0251(4) Uani 1 1 d .
H019 H 0.101981 0.383008 0.953017 0.030 Uiso 1 1 calc R
C01A C 0.4848(3) 0.50059(7) 0.54671(6) 0.0252(4) Uani 1 1 d .
H01D H 0.357017 0.512357 0.563449 0.030 Uiso 1 1 calc R
C01B C -0.0066(3) 0.46194(7) 0.62703(6) 0.0217(3) Uani 1 1 d .
H01E H -0.013930 0.498614 0.626432 0.033 Uiso 1 1 calc GR
H01F H -0.157448 0.448137 0.625852 0.033 Uiso 1 1 calc GR
H01G H 0.078013 0.450058 0.598820 0.033 Uiso 1 1 calc GR
C01C C 1.1646(3) 0.66174(7) 0.71624(7) 0.0260(4) Uani 1 1 d .
H01H H 1.095370 0.657499 0.684220 0.039 Uiso 1 1 calc GR
H01I H 1.320618 0.651312 0.714614 0.039 Uiso 1 1 calc GR
H01J H 1.156475 0.697034 0.725920 0.039 Uiso 1 1 calc GR
C01D C -0.2512(4) 0.29421(8) 0.62992(8) 0.0309(4) Uani 1 1 d .
H01K H -0.294583 0.281626 0.662058 0.046 Uiso 1 1 calc GR
H01L H -0.243589 0.266240 0.606875 0.046 Uiso 1 1 calc GR
H01M H -0.361387 0.318622 0.618614 0.046 Uiso 1 1 calc GR
C01E C 0.8623(4) 0.46526(7) 0.49620(7) 0.0258(4) Uani 1 1 d .
H01N H 0.989111 0.453589 0.479044 0.031 Uiso 1 1 calc R
C01F C 0.4173(4) 0.23450(7) 0.86945(7) 0.0261(4) Uani 1 1 d .
H01O H 0.558267 0.218573 0.870656 0.031 Uiso 1 1 calc R
C01G C 0.3407(3) 0.25706(7) 0.82606(7) 0.0225(4) Uani 1 1 d .
H01P H 0.430193 0.256640 0.797591 0.027 Uiso 1 1 calc R
C01H C 0.8564(3) 0.51519(7) 0.51404(6) 0.0229(4) Uani 1 1 d .
H01Q H 0.979716 0.536728 0.508890 0.027 Uiso 1 1 calc R
C01I C 1.3552(4) 0.64576(8) 0.94006(8) 0.0331(5) Uani 1 1 d .
H01R H 1.493694 0.628935 0.937356 0.040 Uiso 1 1 calc R
C01J C 0.4905(4) 0.45052(8) 0.52918(7) 0.0289(4) Uani 1 1 d .
H01S H 0.367388 0.428919 0.534413 0.035 Uiso 1 1 calc R
C01K C 0.0687(4) 0.25930(7) 0.91138(7) 0.0281(4) Uani 1 1 d .
H01T H -0.019662 0.259796 0.940007 0.034 Uiso 1 1 calc R
C01L C 0.6797(4) 0.43295(8) 0.50395(7) 0.0288(4) Uani 1 1 d .
H01U H 0.684132 0.399507 0.492230 0.035 Uiso 1 1 calc R
C01M C 0.6641(4) 0.58725(7) 0.55895(7) 0.0290(4) Uani 1 1 d .
H01V H 0.750498 0.608789 0.536523 0.035 Uiso 1 1 calc R
H01W H 0.508727 0.599519 0.558935 0.035 Uiso 1 1 calc R
C01N C 1.3009(4) 0.67155(8) 0.98360(8) 0.0357(5) Uani 1 1 d .
H01X H 1.402001 0.671872 1.010134 0.043 Uiso 1 1 calc R

loop_
_atom_site_aniso_label
_atom_site_aniso_U_11
_atom_site_aniso_U_22
_atom_site_aniso_U_33
_atom_site_aniso_U_23
_atom_site_aniso_U_13
_atom_site_aniso_U_12
S01 0.0205(2) 0.01385(17) 0.01726(18) 0.00091(14) 0.00079(15) -0.00341(15)
O002 0.0187(6) 0.0124(5) 0.0165(5) -0.0008(4) -0.0013(5) 0.0003(4)
O003 0.0148(6) 0.0122(5) 0.0225(6) -0.0019(4) 0.0007(5) -0.0013(4)
O004 0.0170(6) 0.0197(5) 0.0173(5) 0.0051(4) 0.0004(5) -0.0016(5)
O005 0.0167(6) 0.0153(5) 0.0179(5) 0.0024(4) -0.0022(5) -0.0022(5)
O006 0.0162(6) 0.0165(5) 0.0204(5) -0.0040(4) 0.0012(5) -0.0024(5)
O007 0.0158(6) 0.0162(5) 0.0246(6) 0.0018(4) -0.0006(5) -0.0001(5)
O008 0.0313(7) 0.0142(5) 0.0170(6) -0.0012(4) -0.0055(5) -0.0032(5)
O009 0.0320(7) 0.0138(5) 0.0192(6) -0.0019(5) 0.0015(5) -0.0034(5)
O00A 0.0379(8) 0.0224(6) 0.0168(6) -0.0003(5) 0.0053(5) -0.0090(6)
O00B 0.0194(6) 0.0231(6) 0.0284(6) 0.0042(5) -0.0001(5) -0.0033(5)
O00C 0.0273(7) 0.0321(7) 0.0337(7) -0.0165(6) 0.0064(6) -0.0034(6)
O00D 0.0741(13) 0.0343(8) 0.0228(7) 0.0050(6) -0.0017(8) -0.0003(8)
O00E 0.0524(11) 0.0324(8) 0.0445(9) 0.0059(7) -0.0227(8) -0.0003(8)
N00F 0.0227(7) 0.0133(6) 0.0161(7) -0.0010(5) 0.0057(6) -0.0044(6)
N00G 0.0538(13) 0.0212(8) 0.0268(9) 0.0021(7) -0.0121(9) -0.0035(8)
C00H 0.0205(8) 0.0203(8) 0.0138(7) 0.0005(6) -0.0007(7) -0.0025(7)
C00I 0.0157(8) 0.0132(7) 0.0160(7) -0.0009(6) 0.0026(6) 0.0013(6)
C00J 0.0143(8) 0.0165(7) 0.0164(7) -0.0016(6) 0.0009(6) -0.0019(6)
C00K 0.0148(8) 0.0160(7) 0.0171(7) 0.0006(6) -0.0001(6) -0.0007(6)
C00L 0.0162(8) 0.0147(7) 0.0170(7) -0.0014(6) -0.0014(6) 0.0005(6)
C00M 0.0319(10) 0.0236(9) 0.0125(7) 0.0026(6) -0.0046(7) 0.0025(8)
C00N 0.0159(8) 0.0146(7) 0.0192(7) 0.0012(6) -0.0001(7) 0.0003(6)
C00O 0.0307(10) 0.0152(8) 0.0200(8) -0.0032(6) -0.0041(7) 0.0006(7)
C00P 0.0264(10) 0.0183(8) 0.0196(8) -0.0048(6) -0.0030(7) -0.0002(7)
C00Q 0.0184(8) 0.0126(7) 0.0172(7) -0.0018(6) 0.0009(6) -0.0009(6)
C00R 0.0268(9) 0.0153(7) 0.0184(8) 0.0011(6) -0.0003(7) -0.0048(7)
C00S 0.0159(8) 0.0149(7) 0.0157(7) 0.0015(6) 0.0014(6) -0.0013(6)
C00T 0.0177(8) 0.0117(7) 0.0181(8) -0.0014(6) 0.0002(7) -0.0001(6)
C00U 0.0233(9) 0.0143(7) 0.0192(8) 0.0013(6) 0.0007(7) -0.0040(7)
C00V 0.0298(10) 0.0196(8) 0.0226(8) -0.0029(7) 0.0025(7) -0.0066(8)
C00W 0.0377(11) 0.0164(8) 0.0217(9) 0.0009(7) -0.0061(8) -0.0032(8)
C00X 0.0199(9) 0.0232(8) 0.0181(8) 0.0043(7) -0.0021(7) -0.0018(7)
C00Y 0.0237(9) 0.0186(8) 0.0164(8) 0.0006(6) 0.0015(7) -0.0035(7)
C00Z 0.0229(9) 0.0213(8) 0.0161(7) 0.0003(6) -0.0021(7) 0.0006(7)
C010 0.0189(9) 0.0318(10) 0.0169(8) -0.0004(7) 0.0008(7) -0.0021(7)
C011 0.0277(10) 0.0217(9) 0.0252(9) 0.0009(7) 0.0001(8) -0.0025(7)
C012 0.0195(8) 0.0167(8) 0.0154(7) -0.0012(6) -0.0018(6) -0.0008(6)
C013 0.0259(10) 0.0224(8) 0.0231(8) 0.0015(7) 0.0036(8) 0.0000(8)
C014 0.0238(9) 0.0178(8) 0.0165(8) -0.0031(6) 0.0041(7) -0.0010(7)
C015 0.0473(13) 0.0285(10) 0.0198(9) -0.0032(8) -0.0011(8) -0.0158(10)
C016 0.0221(9) 0.0230(8) 0.0223(8) -0.0009(7) 0.0022(7) 0.0005(7)
C017 0.0144(8) 0.0149(7) 0.0156(7) -0.0002(6) -0.0004(6) -0.0013(6)
C018 0.0334(11) 0.0185(8) 0.0290(9) 0.0033(7) -0.0019(8) -0.0026(8)
C019 0.0265(10) 0.0287(9) 0.0201(8) 0.0038(7) 0.0014(7) -0.0096(8)
C01A 0.0229(9) 0.0336(10) 0.0190(8) -0.0021(7) 0.0013(7) 0.0034(8)
C01B 0.0220(9) 0.0223(8) 0.0208(8) 0.0028(6) -0.0040(7) -0.0005(7)
C01C 0.0178(9) 0.0224(9) 0.0378(10) 0.0069(8) 0.0055(8) 0.0011(7)
C01D 0.0254(10) 0.0267(10) 0.0405(11) -0.0127(8) -0.0043(9) -0.0035(8)
C01E 0.0287(10) 0.0277(9) 0.0209(9) -0.0026(7) 0.0041(8) 0.0022(8)
C01F 0.0270(10) 0.0211(8) 0.0302(9) -0.0004(7) -0.0048(8) 0.0004(7)
C01G 0.0233(9) 0.0220(8) 0.0222(8) 0.0004(7) 0.0013(7) -0.0031(7)
C01H 0.0266(10) 0.0259(9) 0.0161(8) 0.0033(7) -0.0005(7) -0.0031(8)
C01I 0.0289(11) 0.0291(10) 0.0414(11) 0.0085(9) -0.0085(9) -0.0034(9)
C01J 0.0272(10) 0.0338(10) 0.0256(9) -0.0063(7) 0.0017(8) -0.0083(9)
C01K 0.0403(12) 0.0249(9) 0.0190(8) 0.0015(7) 0.0049(8) -0.0026(8)
C01L 0.0373(11) 0.0246(9) 0.0245(9) -0.0079(7) 0.0015(8) -0.0039(8)
C01M 0.0459(13) 0.0228(9) 0.0183(8) 0.0036(7) 0.0018(9) 0.0018(9)
C01N 0.0433(13) 0.0356(11) 0.0281(10) 0.0075(8) -0.0162(10) -0.0169(10)

loop_
_atom_type_symbol
_atom_type_description
_atom_type_scat_dispersion_real
_atom_type_scat_dispersion_imag
_atom_type_scat_source
C C 0.0181 0.0091 'International Tables Vol C Tables 4.2.6.8 and 6.1.1.4'
H H 0.0000 0.0000 'International Tables Vol C Tables 4.2.6.8 and 6.1.1.4'
N N 0.0311 0.0180 'International Tables Vol C Tables 4.2.6.8 and 6.1.1.4'
O O 0.0492 0.0322 'International Tables Vol C Tables 4.2.6.8 and 6.1.1.4'
S S 0.3331 0.5567 'International Tables Vol C Tables 4.2.6.8 and 6.1.1.4'

loop_
_geom_angle_atom_site_label_1
_geom_angle_atom_site_label_2
_geom_angle_atom_site_label_3
_geom_angle
O009 S01 N00F 107.68(7)
O009 S01 C00U 106.93(8)
O00B S01 O009 119.66(8)
O00B S01 N00F 110.51(8)
O00B S01 C00U 105.81(8)
N00F S01 C00U 105.28(8)
C00L O002 C00Q 114.13(12)
C017 O003 C00T 114.72(12)
C00X O004 C00S 114.92(13)
C017 O005 C00K 111.97(12)
C00P O006 C00J 117.29(13)
C00L O007 C01C 111.14(13)
C012 O008 C00O 114.90(13)
C00Y O00A C01M 112.02(15)
C00I N00F S01 120.03(11)
C014 N00F S01 116.10(11)
C014 N00F C00I 123.55(13)
O00D N00G O00E 123.95(18)
O00D N00G C00W 118.0(2)
O00E N00G C00W 118.05(19)
C00Z C00H C00X 120.79(16)
C00Z C00H C016 118.65(17)
C016 C00H C00X 120.52(17)
N00F C00I C00J 113.22(14)
N00F C00I C00N 112.79(13)
C00N C00I C00J 108.95(13)
O006 C00J C00I 110.69(13)
O006 C00J C00K 107.61(13)
C00K C00J C00I 113.55(13)
O005 C00K C00J 106.67(13)
O005 C00K C01B 107.81(13)
C01B C00K C00J 112.37(14)
O002 C00L C012 110.26(13)
O007 C00L O002 112.01(13)
O007 C00L C012 109.30(14)
C01A C00M C01H 119.14(17)
C01A C00M C01M 121.09(18)
C01H C00M C01M 119.77(18)
C017 C00N C00I 114.51(14)
O008 C00O C00R 107.30(14)
O006 C00P C01D 110.29(16)
O00C C00P O006 123.00(17)
O00C C00P C01D 126.71(15)
O002 C00Q C00T 108.20(13)
O002 C00Q C00Y 107.46(13)
C00Y C00Q C00T 112.19(14)
C00V C00R C00O 121.18(18)
C011 C00R C00O 119.57(16)
C011 C00R C00V 119.21(17)
O004 C00S C00T 106.43(13)
O004 C00S C012 111.57(13)
C00T C00S C012 111.74(13)
O003 C00T C00Q 109.05(13)
O003 C00T C00S 107.37(13)
C00S C00T C00Q 111.35(13)
C013 C00U S01 119.46(14)
C01G C00U S01 118.95(14)
C01G C00U C013 121.50(17)
C015 C00V C00R 120.06(19)
C01F C00W N00G 118.24(19)
C01K C00W N00G 118.56(18)
C01K C00W C01F 123.21(17)
O004 C00X C00H 108.79(14)
O00A C00Y C00Q 109.02(14)
C010 C00Z C00H 120.51(17)
C00Z C010 C019 120.19(18)
C01I C011 C00R 120.42(18)
O008 C012 C00L 113.54(14)
O008 C012 C00S 106.21(13)
C00S C012 C00L 110.76(13)
C01K C013 C00U 119.46(19)
C01N C015 C00V 120.59(18)
C018 C016 C00H 120.76(18)
O003 C017 O005 107.21(12)
O003 C017 C00N 107.19(13)
O005 C017 C00N 111.28(13)
C019 C018 C016 120.23(18)
C018 C019 C010 119.65(17)
C00M C01A C01J 120.69(18)
C01L C01E C01H 120.08(18)
C01G C01F C00W 118.46(19)
C01F C01G C00U 119.31(18)
C00M C01H C01E 120.38(18)
C011 C01I C01N 120.3(2)
C01L C01J C01A 119.84(19)
C00W C01K C013 118.07(18)
C01E C01L C01J 119.87(18)
O00A C01M C00M 113.83(15)
C015 C01N C01I 119.44(19)

loop_
_geom_bond_atom_site_label_1
_geom_bond_atom_site_label_2
_geom_bond_distance
S01 O009 1.4347(12)
S01 O00B 1.4334(14)
S01 N00F 1.6172(14)
S01 C00U 1.7798(18)
O002 C00L 1.415(2)
O002 C00Q 1.4393(19)
O003 C00T 1.4401(18)
O003 C017 1.3969(19)
O004 C00S 1.4282(19)
O004 C00X 1.426(2)
O005 C00K 1.434(2)
O005 C017 1.4223(19)
O006 C00J 1.4374(19)
O006 C00P 1.3617(19)
O007 C00L 1.405(2)
O007 C01C 1.432(2)
O008 C00O 1.434(2)
O008 C012 1.417(2)
O00A C00Y 1.424(2)
O00A C01M 1.435(2)
O00C C00P 1.201(2)
O00D N00G 1.225(3)
O00E N00G 1.229(3)
N00F C00I 1.480(2)
N00F C014 1.469(2)
N00G C00W 1.475(2)
C00H C00X 1.503(2)
C00H C00Z 1.394(3)
C00H C016 1.397(2)
C00I C00J 1.540(2)
C00I C00N 1.534(2)
C00J C00K 1.523(2)
C00K C01B 1.510(2)
C00L C012 1.536(2)
C00M C01A 1.384(3)
C00M C01H 1.388(3)
C00M C01M 1.511(3)
C00N C017 1.521(2)
C00O C00R 1.502(2)
C00P C01D 1.496(3)
C00Q C00T 1.526(2)
C00Q C00Y 1.506(2)
C00R C00V 1.392(2)
C00R C011 1.389(3)
C00S C00T 1.516(2)
C00S C012 1.523(2)
C00U C013 1.393(2)
C00U C01G 1.387(3)
C00V C015 1.392(3)
C00W C01F 1.386(3)
C00W C01K 1.378(3)
C00Z C010 1.390(3)
C010 C019 1.392(3)
C011 C01I 1.388(3)
C013 C01K 1.390(3)
C015 C01N 1.380(3)
C016 C018 1.388(3)
C018 C019 1.382(3)
C01A C01J 1.392(3)
C01E C01H 1.391(3)
C01E C01L 1.384(3)
C01F C01G 1.384(3)
C01I C01N 1.389(3)
C01J C01L 1.384(3)
